data_7207842
loop_
_publ_author_name
'Qiao, Yong-Zhen'
'Fu, Wen-Zhen'
'Yue, Jun-Ming'
'Liu, Xiu-Cun'
'Niu, Yun-Yin'
'Hou, Hong-Wei'

_publ_section_title
;
 Role of cooperative templates in the self-assembly process of microporous
 structures: syntheses and characterization of 12 new silver
 halide/thiocyanate supramolecular polymers
;
_journal_issue 9
_journal_name_full CrystEngComm
_journal_page_first 3241
_journal_paper_doi 10.1039/c2ce06687d
_journal_volume 14
_journal_year 2012
_chemical_formula_moiety 'Ag2 I4, C16 H22 N2'
_chemical_formula_sum 'C16 H22 Ag2 I4 N2'
_chemical_formula_weight 965.70
_chemical_name_systematic
;
?
;
_space_group_crystal_system monoclinic
_space_group_IT_number 14
_space_group_name_Hall '-P 2ybc'
_space_group_name_H-M_alt 'P 1 21/c 1'
_symmetry_space_group_name_Hall '-P 2ybc'
_symmetry_space_group_name_H-M 'P 1 21/c 1'
_atom_sites_solution_hydrogens geom
_atom_sites_solution_primary direct
_atom_sites_solution_secondary difmap
_audit_creation_date 2011-04-01
_audit_creation_method
;
Olex2 1.1
(compiled 2011.02.15 svn.r1672, GUI svn.r3494)
;
_cell_angle_alpha 90.00
_cell_angle_beta 109.386(7)
_cell_angle_gamma 90.00
_cell_formula_units_Z 4
_cell_length_a 11.1087(6)
_cell_length_b 16.3854(8)
_cell_length_c 13.9793(9)
_cell_measurement_reflns_used 3340
_cell_measurement_temperature 291.15
_cell_measurement_theta_max 26.3135
_cell_measurement_theta_min 3.1090
_cell_volume 2400.3(3)
_computing_cell_refinement
;
CrysAlisPro, Agilent Technologies,
Version 1.171.34.49 (release 20-01-2011 CrysAlis171 .NET)
(compiled Jan 20 2011,15:58:25)
;
_computing_data_collection
;
CrysAlisPro, Agilent Technologies,
Version 1.171.34.49 (release 20-01-2011 CrysAlis171 .NET)
(compiled Jan 20 2011,15:58:25)
;
_computing_data_reduction
;
CrysAlisPro, Agilent Technologies,
Version 1.171.34.49 (release 20-01-2011 CrysAlis171 .NET)
(compiled Jan 20 2011,15:58:25)
;
_computing_molecular_graphics
;
O. V. Dolomanov, L. J. Bourhis, R. J. Gildea, J. A. K. Howard and H. Puschmann,
OLEX2: a complete structure solution, refinement and analysis program.
J. Appl. Cryst. (2009). 42, 339-341.
;
_computing_publication_material
;
O. V. Dolomanov, L. J. Bourhis, R. J. Gildea, J. A. K. Howard and H. Puschmann,
OLEX2: a complete structure solution, refinement and analysis program.
J. Appl. Cryst. (2009). 42, 339-341.
;
_computing_structure_refinement 'SHELXL-97 (Sheldrick, 1997)'
_computing_structure_solution 'A short history of SHELX (Sheldrick, 2007)'
_diffrn_ambient_temperature 291.15
_diffrn_detector_area_resol_mean 16.2542
_diffrn_measured_fraction_theta_full 0.998
_diffrn_measured_fraction_theta_max 0.998
_diffrn_measurement_details
;
1 omega -41.00 25.00 1.0000 10.0000
omega____ theta____ kappa____ phi______ frames
- 18.2642 -37.0000 -120.0000 66

2 omega 8.00 81.00 1.0000 10.0000
omega____ theta____ kappa____ phi______ frames
- 18.2642 -133.0000 128.0000 73

3 omega -1.00 79.00 1.0000 10.0000
omega____ theta____ kappa____ phi______ frames
- 18.2642 77.0000 -120.0000 80

4 omega -86.00 -51.00 1.0000 10.0000
omega____ theta____ kappa____ phi______ frames
- -18.8892 -77.0000 -180.0000 35
;
_diffrn_measurement_device_type 'Xcalibur, Eos, Gemini'
_diffrn_measurement_method '\w scans'
_diffrn_orient_matrix_UB_11 0.0120886000
_diffrn_orient_matrix_UB_12 -0.0413399000
_diffrn_orient_matrix_UB_13 0.0152061000
_diffrn_orient_matrix_UB_21 -0.0417589000
_diffrn_orient_matrix_UB_22 -0.0127680000
_diffrn_orient_matrix_UB_23 -0.0480787000
_diffrn_orient_matrix_UB_31 0.0519150000
_diffrn_orient_matrix_UB_32 -0.0007529000
_diffrn_orient_matrix_UB_33 -0.0188066000
_diffrn_radiation_monochromator graphite
_diffrn_radiation_type 'Mo K\a'
_diffrn_radiation_wavelength 0.7107
_diffrn_reflns_av_R_equivalents 0.0382
_diffrn_reflns_av_unetI/netI 0.0595
_diffrn_reflns_limit_h_max 13
_diffrn_reflns_limit_h_min -13
_diffrn_reflns_limit_k_max 16
_diffrn_reflns_limit_k_min -20
_diffrn_reflns_limit_l_max 16
_diffrn_reflns_limit_l_min -17
_diffrn_reflns_number 10884
_diffrn_reflns_theta_full 26.37
_diffrn_reflns_theta_max 26.37
_diffrn_reflns_theta_min 3.12
_diffrn_source 'Enhance (Mo) X-ray Source'
_exptl_absorpt_coefficient_mu 6.779
_exptl_absorpt_correction_T_max 1.00000
_exptl_absorpt_correction_T_min 0.27001
_exptl_absorpt_correction_type multi-scan
_exptl_absorpt_process_details
;
CrysAlisPro, Agilent Technologies,
Version 1.171.34.49 (release 20-01-2011 CrysAlis171 .NET)
(compiled Jan 20 2011,15:58:25)
Empirical absorption correction using spherical harmonics,
implemented in SCALE3 ABSPACK scaling algorithm.
;
_exptl_crystal_colour RED
_exptl_crystal_density_diffrn 2.672
_exptl_crystal_density_method 'not measured'
_exptl_crystal_description block
_exptl_crystal_F_000 1752
_exptl_crystal_size_max 0.24
_exptl_crystal_size_mid 0.22
_exptl_crystal_size_min 0.18
_refine_diff_density_max 2.185
_refine_diff_density_min -1.009
_refine_diff_density_rms 0.221
_refine_ls_extinction_method none
_refine_ls_goodness_of_fit_ref 1.035
_refine_ls_hydrogen_treatment constr
_refine_ls_matrix_type full
_refine_ls_number_parameters 221
_refine_ls_number_reflns 4906
_refine_ls_number_restraints 0
_refine_ls_restrained_S_all 1.035
_refine_ls_R_factor_all 0.0893
_refine_ls_R_factor_gt 0.0587
_refine_ls_shift/su_max 0.001
_refine_ls_shift/su_mean 0.000
_refine_ls_structure_factor_coef Fsqd
_refine_ls_weighting_details 'calc w=1/[\s^2^(Fo^2^)+(0.0590P)^2^+0.0000P] where P=(Fo^2^+2Fc^2^)/3'
_refine_ls_weighting_scheme calc
_refine_ls_wR_factor_gt 0.1201
_refine_ls_wR_factor_ref 0.1356
_reflns_number_gt 3389
_reflns_number_total 4906
_reflns_threshold_expression >2sigma(I)
_cod_data_source_file c2ce06687d.txt
_cod_data_source_block 20110329a
_cod_depositor_comments
;
The following automatic conversions were performed:

'_refine_ls_hydrogen_treatment' value 'CONSTR' changed to 'constr'
according to /home/saulius/struct/CIF-dictionaries/cif_core.dic
dictionary named 'cif_core.dic' version 2.4.1 from 2010-06-29.

Automatic conversion script
Id: cif_fix_values 1715 2011-07-08 13:25:40Z adriana 
;
_cod_original_cell_volume 2400.2(2)
_cod_database_code 7207842
_chemical_oxdiff_formula 'Ag C H N Br I K'
_chemical_oxdiff_usercomment NYY-20110305
_reflns_odcompleteness_completeness 99.73
_reflns_odcompleteness_iscentric 1
_reflns_odcompleteness_theta 26.32

loop_
_space_group_symop_id
_space_group_symop_operation_xyz
1 'x, y, z'
2 '-x, y+1/2, -z+1/2'
3 '-x, -y, -z'
4 'x, -y-1/2, z-1/2'

loop_
_atom_site_label
_atom_site_type_symbol
_atom_site_fract_x
_atom_site_fract_y
_atom_site_fract_z
_atom_site_U_iso_or_equiv
_atom_site_adp_type
_atom_site_occupancy
_atom_site_symmetry_multiplicity
_atom_site_calc_flag
_atom_site_refinement_flags
I1 I 0.72927(6) 0.85628(4) 0.80653(5) 0.0473(2) Uani 1 1 d .
I2 I 0.78315(6) 0.62506(4) 0.95060(5) 0.0491(2) Uani 1 1 d .
I3 I 0.95368(6) 0.65227(5) 0.68140(5) 0.0501(2) Uani 1 1 d .
I4 I 0.54475(6) 0.65055(4) 0.56544(5) 0.0477(2) Uani 1 1 d .
Ag1 Ag 0.74569(8) 0.69231(6) 0.75029(7) 0.0638(3) Uani 1 1 d .
Ag2 Ag 0.75264(8) 0.70886(6) 0.50354(7) 0.0598(3) Uani 1 1 d .
N1 N 0.3637(6) 0.6304(5) -0.0647(5) 0.0360(17) Uani 1 1 d .
N2 N 0.1431(6) 0.5885(4) 0.3435(5) 0.0362(17) Uani 1 1 d .
C1 C 0.4415(8) 0.6344(6) 0.0324(6) 0.040(2) Uani 1 1 d .
H1 H 0.5269 0.6481 0.0462 0.048 Uiso 1 1 calc R
C2 C 0.3984(8) 0.6191(6) 0.1095(7) 0.040(2) Uani 1 1 d .
H2 H 0.4557 0.6191 0.1755 0.048 Uiso 1 1 calc R
C3 C 0.2705(8) 0.6033(5) 0.0933(6) 0.034(2) Uani 1 1 d .
C4 C 0.1896(8) 0.5991(6) -0.0099(7) 0.043(2) Uani 1 1 d .
H4 H 0.1037 0.5862 -0.0260 0.052 Uiso 1 1 calc R
C5 C 0.2398(8) 0.6143(6) -0.0841(7) 0.047(2) Uani 1 1 d .
H5 H 0.1860 0.6134 -0.1512 0.057 Uiso 1 1 calc R
C6 C 0.0654(8) 0.6187(6) 0.2544(7) 0.044(2) Uani 1 1 d .
H6 H -0.0151 0.6381 0.2497 0.053 Uiso 1 1 calc R
C7 C 0.1035(8) 0.6209(6) 0.1721(7) 0.045(2) Uani 1 1 d .
H7 H 0.0491 0.6423 0.1115 0.054 Uiso 1 1 calc R
C8 C 0.2218(7) 0.5919(5) 0.1769(6) 0.033(2) Uani 1 1 d .
C9 C 0.2975(9) 0.5577(6) 0.2673(7) 0.043(2) Uani 1 1 d .
H9 H 0.3768 0.5360 0.2723 0.052 Uiso 1 1 calc R
C10 C 0.2564(8) 0.5556(6) 0.3493(7) 0.044(2) Uani 1 1 d .
H10 H 0.3069 0.5313 0.4093 0.053 Uiso 1 1 calc R
C11 C 0.1011(9) 0.5994(6) 0.4350(7) 0.045(2) Uani 1 1 d .
H11 H 0.0090 0.5895 0.4139 0.054 Uiso 1 1 calc R
C12 C 0.1253(11) 0.6883(7) 0.4678(9) 0.063(3) Uani 1 1 d .
H12A H 0.0768 0.7231 0.4134 0.095 Uiso 1 1 calc R
H12B H 0.2145 0.7003 0.4844 0.095 Uiso 1 1 calc R
H12C H 0.0998 0.6975 0.5261 0.095 Uiso 1 1 calc R
C13 C 0.1664(9) 0.5403(6) 0.5189(7) 0.053(3) Uani 1 1 d .
H13A H 0.2552 0.5540 0.5473 0.080 Uiso 1 1 calc R
H13B H 0.1579 0.4858 0.4920 0.080 Uiso 1 1 calc R
H13C H 0.1276 0.5433 0.5708 0.080 Uiso 1 1 calc R
C14 C 0.4145(9) 0.6463(6) -0.1492(7) 0.040(2) Uani 1 1 d .
H14 H 0.5055 0.6590 -0.1185 0.048 Uiso 1 1 calc R
C15 C 0.3524(11) 0.7192(7) -0.2090(8) 0.069(3) Uani 1 1 d .
H15A H 0.3586 0.7645 -0.1641 0.104 Uiso 1 1 calc R
H15B H 0.2641 0.7074 -0.2446 0.104 Uiso 1 1 calc R
H15C H 0.3943 0.7326 -0.2569 0.104 Uiso 1 1 calc R
C16 C 0.4049(13) 0.5696(7) -0.2104(9) 0.084(4) Uani 1 1 d .
H16A H 0.3174 0.5603 -0.2505 0.126 Uiso 1 1 calc R
H16B H 0.4360 0.5243 -0.1655 0.126 Uiso 1 1 calc R
H16C H 0.4552 0.5754 -0.2541 0.126 Uiso 1 1 calc R

loop_
_atom_site_aniso_label
_atom_site_aniso_U_11
_atom_site_aniso_U_22
_atom_site_aniso_U_33
_atom_site_aniso_U_23
_atom_site_aniso_U_13
_atom_site_aniso_U_12
I1 0.0433(3) 0.0426(4) 0.0445(4) -0.0039(3) -0.0006(3) 0.0031(3)
I2 0.0432(4) 0.0422(4) 0.0516(4) -0.0020(3) 0.0019(3) 0.0047(3)
I3 0.0336(3) 0.0706(5) 0.0395(4) -0.0030(3) 0.0032(3) 0.0065(3)
I4 0.0370(3) 0.0546(4) 0.0466(4) 0.0014(3) 0.0073(3) -0.0057(3)
Ag1 0.0595(5) 0.0657(6) 0.0639(6) -0.0176(5) 0.0173(5) 0.0002(4)
Ag2 0.0557(5) 0.0609(6) 0.0577(5) 0.0138(5) 0.0120(4) 0.0010(4)
N1 0.030(4) 0.042(5) 0.036(4) 0.001(4) 0.011(3) 0.002(3)
N2 0.030(3) 0.039(4) 0.033(4) 0.003(4) 0.002(3) -0.003(3)
C1 0.031(4) 0.050(6) 0.031(5) -0.006(5) 0.000(4) -0.005(4)
C2 0.030(4) 0.048(6) 0.033(5) -0.001(5) -0.001(4) 0.005(4)
C3 0.042(5) 0.026(5) 0.030(4) 0.003(4) 0.006(4) 0.008(4)
C4 0.032(4) 0.056(6) 0.033(5) 0.010(5) -0.001(4) -0.004(4)
C5 0.041(5) 0.057(7) 0.032(5) -0.001(5) -0.004(4) 0.001(5)
C6 0.031(4) 0.060(7) 0.036(5) 0.013(5) 0.006(4) 0.008(4)
C7 0.027(4) 0.063(7) 0.035(5) 0.008(5) -0.004(4) -0.002(4)
C8 0.029(4) 0.035(5) 0.029(4) 0.001(4) -0.001(4) -0.001(4)
C9 0.045(5) 0.044(6) 0.042(5) 0.001(5) 0.017(4) 0.014(5)
C10 0.042(5) 0.040(6) 0.041(5) 0.007(5) 0.000(4) 0.009(4)
C11 0.040(5) 0.056(7) 0.040(5) 0.005(5) 0.014(4) -0.003(5)
C12 0.081(8) 0.051(7) 0.066(7) 0.005(6) 0.034(7) 0.001(6)
C13 0.063(6) 0.050(7) 0.048(6) 0.011(6) 0.020(5) 0.006(5)
C14 0.044(5) 0.044(6) 0.035(5) 0.010(5) 0.016(4) 0.004(4)
C15 0.078(8) 0.063(8) 0.067(7) 0.015(7) 0.024(7) 0.006(6)
C16 0.139(12) 0.061(8) 0.067(8) -0.012(7) 0.055(9) 0.017(8)

loop_
_atom_type_symbol
_atom_type_description
_atom_type_scat_dispersion_real
_atom_type_scat_dispersion_imag
_atom_type_scat_source
C C 0.0033 0.0016 'International Tables Vol C Tables 4.2.6.8 and 6.1.1.4'
H H 0.0000 0.0000 'International Tables Vol C Tables 4.2.6.8 and 6.1.1.4'
N N 0.0061 0.0033 'International Tables Vol C Tables 4.2.6.8 and 6.1.1.4'
Ag Ag -0.8971 1.1015 'International Tables Vol C Tables 4.2.6.8 and 6.1.1.4'
I I -0.4742 1.8119 'International Tables Vol C Tables 4.2.6.8 and 6.1.1.4'

loop_
_geom_angle_atom_site_label_1
_geom_angle_atom_site_label_2
_geom_angle_atom_site_label_3
_geom_angle
_geom_angle_site_symmetry_1
_geom_angle_site_symmetry_3
Ag1 I1 Ag2 85.41(3) . 4_576
Ag2 I2 Ag1 84.12(3) 4_576 .
Ag1 I3 Ag2 74.69(3) . .
Ag1 I4 Ag2 74.41(3) . .
I1 Ag1 I2 95.41(3) . .
I1 Ag1 I3 116.52(4) . .
I1 Ag1 I4 111.93(4) . .
I3 Ag1 I2 111.35(3) . .
I3 Ag1 I4 96.63(3) . .
I4 Ag1 I2 126.47(4) . .
I1 Ag2 I3 120.14(4) 4_575 .
I1 Ag2 I4 109.67(3) 4_575 .
I2 Ag2 I1 94.91(3) 4_575 4_575
I2 Ag2 I3 113.75(3) 4_575 .
I2 Ag2 I4 124.49(4) 4_575 .
I4 Ag2 I3 95.89(3) . .
C1 N1 C14 120.3(7) . .
C5 N1 C1 119.1(8) . .
C5 N1 C14 120.5(8) . .
C6 N2 C11 117.0(7) . .
C10 N2 C6 120.1(8) . .
C10 N2 C11 122.8(7) . .
N1 C1 H1 119.3 . .
C2 C1 N1 121.4(8) . .
C2 C1 H1 119.3 . .
C1 C2 H2 119.2 . .
C1 C2 C3 121.6(8) . .
C3 C2 H2 119.2 . .
C2 C3 C4 116.2(9) . .
C2 C3 C8 121.8(8) . .
C4 C3 C8 122.0(8) . .
C3 C4 H4 120.5 . .
C5 C4 C3 119.1(8) . .
C5 C4 H4 120.5 . .
N1 C5 C4 122.6(8) . .
N1 C5 H5 118.7 . .
C4 C5 H5 118.7 . .
N2 C6 H6 119.7 . .
N2 C6 C7 120.6(8) . .
C7 C6 H6 119.7 . .
C6 C7 H7 119.6 . .
C6 C7 C8 120.8(8) . .
C8 C7 H7 119.6 . .
C7 C8 C3 121.4(8) . .
C7 C8 C9 117.7(8) . .
C9 C8 C3 120.7(8) . .
C8 C9 H9 119.9 . .
C10 C9 C8 120.3(8) . .
C10 C9 H9 119.9 . .
N2 C10 C9 120.3(8) . .
N2 C10 H10 119.9 . .
C9 C10 H10 119.9 . .
N2 C11 H11 108.1 . .
N2 C11 C12 107.1(8) . .
C12 C11 H11 108.1 . .
C13 C11 N2 112.3(8) . .
C13 C11 H11 108.1 . .
C13 C11 C12 112.9(8) . .
C11 C12 H12A 109.5 . .
C11 C12 H12B 109.5 . .
C11 C12 H12C 109.5 . .
H12A C12 H12B 109.5 . .
H12A C12 H12C 109.5 . .
H12B C12 H12C 109.5 . .
C11 C13 H13A 109.5 . .
C11 C13 H13B 109.5 . .
C11 C13 H13C 109.5 . .
H13A C13 H13B 109.5 . .
H13A C13 H13C 109.5 . .
H13B C13 H13C 109.5 . .
N1 C14 H14 107.2 . .
N1 C14 C16 109.3(8) . .
C15 C14 N1 111.0(8) . .
C15 C14 H14 107.2 . .
C15 C14 C16 114.8(9) . .
C16 C14 H14 107.2 . .
C14 C15 H15A 109.5 . .
C14 C15 H15B 109.5 . .
C14 C15 H15C 109.5 . .
H15A C15 H15B 109.5 . .
H15A C15 H15C 109.5 . .
H15B C15 H15C 109.5 . .
C14 C16 H16A 109.5 . .
C14 C16 H16B 109.5 . .
C14 C16 H16C 109.5 . .
H16A C16 H16B 109.5 . .
H16A C16 H16C 109.5 . .
H16B C16 H16C 109.5 . .

loop_
_geom_bond_atom_site_label_1
_geom_bond_atom_site_label_2
_geom_bond_distance
_geom_bond_site_symmetry_2
I1 Ag1 2.8222(11) .
I1 Ag2 2.8839(11) 4_576
I2 Ag1 2.9076(12) .
I2 Ag2 2.8696(11) 4_576
I3 Ag1 2.8589(10) .
I3 Ag2 2.8885(10) .
I4 Ag1 2.8809(11) .
I4 Ag2 2.8847(10) .
Ag2 I1 2.8838(11) 4_575
Ag2 I2 2.8696(11) 4_575
N1 C1 1.347(10) .
N1 C5 1.339(11) .
N1 C14 1.491(11) .
N2 C6 1.351(10) .
N2 C10 1.347(10) .
N2 C11 1.511(11) .
C1 H1 0.9300 .
C1 C2 1.341(12) .
C2 H2 0.9300 .
C2 C3 1.388(11) .
C3 C4 1.425(11) .
C3 C8 1.453(13) .
C4 H4 0.9300 .
C4 C5 1.354(13) .
C5 H5 0.9300 .
C6 H6 0.9300 .
C6 C7 1.352(12) .
C7 H7 0.9300 .
C7 C8 1.378(11) .
C8 C9 1.383(11) .
C9 H9 0.9300 .
C9 C10 1.368(13) .
C10 H10 0.9300 .
C11 H11 0.9800 .
C11 C12 1.524(14) .
C11 C13 1.508(12) .
C12 H12A 0.9600 .
C12 H12B 0.9600 .
C12 H12C 0.9600 .
C13 H13A 0.9600 .
C13 H13B 0.9600 .
C13 H13C 0.9600 .
C14 H14 0.9800 .
C14 C15 1.489(13) .
C14 C16 1.503(14) .
C15 H15A 0.9600 .
C15 H15B 0.9600 .
C15 H15C 0.9600 .
C16 H16A 0.9600 .
C16 H16B 0.9600 .
C16 H16C 0.9600 .

loop_
_geom_torsion_atom_site_label_1
_geom_torsion_atom_site_label_2
_geom_torsion_atom_site_label_3
_geom_torsion_atom_site_label_4
_geom_torsion
_geom_torsion_site_symmetry_1
_geom_torsion_site_symmetry_4
Ag1 I3 Ag2 I1 -148.68(4) . 4_575
Ag1 I3 Ag2 I2 100.01(4) . 4_575
Ag1 I3 Ag2 I4 -31.86(3) . .
Ag1 I4 Ag2 I1 156.58(4) . 4_575
Ag1 I4 Ag2 I2 -92.57(4) . 4_575
Ag1 I4 Ag2 I3 31.63(3) . .
Ag2 I1 Ag1 I2 -2.86(3) 4_576 .
Ag2 I1 Ag1 I3 -119.99(4) 4_576 .
Ag2 I1 Ag1 I4 130.13(4) 4_576 .
Ag2 I2 Ag1 I1 2.88(3) 4_576 .
Ag2 I2 Ag1 I3 124.12(4) 4_576 .
Ag2 I2 Ag1 I4 -119.57(4) 4_576 .
Ag2 I3 Ag1 I1 -86.62(4) . .
Ag2 I3 Ag1 I2 165.43(4) . .
Ag2 I3 Ag1 I4 31.95(3) . .
Ag2 I4 Ag1 I1 90.05(4) . .
Ag2 I4 Ag1 I2 -154.86(5) . .
Ag2 I4 Ag1 I3 -32.05(3) . .
N1 C1 C2 C3 -4.0(15) . .
N2 C6 C7 C8 0.5(16) . .
C1 N1 C5 C4 -2.2(15) . .
C1 N1 C14 C15 -117.2(10) . .
C1 N1 C14 C16 115.2(10) . .
C1 C2 C3 C4 3.9(14) . .
C1 C2 C3 C8 -175.9(9) . .
C2 C3 C4 C5 -3.0(14) . .
C2 C3 C8 C7 142.8(9) . .
C2 C3 C8 C9 -31.6(13) . .
C3 C4 C5 N1 2.3(16) . .
C3 C8 C9 C10 172.6(9) . .
C4 C3 C8 C7 -37.0(13) . .
C4 C3 C8 C9 148.6(9) . .
C5 N1 C1 C2 2.9(14) . .
C5 N1 C14 C15 60.9(12) . .
C5 N1 C14 C16 -66.6(11) . .
C6 N2 C10 C9 4.7(14) . .
C6 N2 C11 C12 -75.6(10) . .
C6 N2 C11 C13 159.9(8) . .
C6 C7 C8 C3 -172.0(9) . .
C6 C7 C8 C9 2.5(15) . .
C7 C8 C9 C10 -2.0(14) . .
C8 C3 C4 C5 176.8(9) . .
C8 C9 C10 N2 -1.6(15) . .
C10 N2 C6 C7 -4.2(14) . .
C10 N2 C11 C12 99.9(10) . .
C10 N2 C11 C13 -24.5(12) . .
C11 N2 C6 C7 171.5(9) . .
C11 N2 C10 C9 -170.7(9) . .
C14 N1 C1 C2 -178.9(9) . .
C14 N1 C5 C4 179.7(9) . .
